data_7060479
loop_
_publ_author_name
'Kukkonen, Esa'
'Lahtinen, Elmeri'
'Myllyperki\"o, Pasi'
'Haukka, Matti'
'Konu, Jari'

_publ_section_title
;
 Nonlinear optical properties of diaromatic stilbene, butadiene and
 thiophene derivatives
;
_journal_issue 15
_journal_name_full 'New Journal of Chemistry'
_journal_page_first 6640
_journal_page_last 6650
_journal_paper_doi 10.1039/D1NJ00456E
_journal_volume 45
_journal_year 2021
_chemical_formula_moiety 'C13 H11 N O2 S'
_chemical_formula_sum 'C13 H11 N O2 S'
_chemical_formula_weight 245.29
_space_group_crystal_system monoclinic
_space_group_IT_number 14
_space_group_name_Hall '-P 2yn'
_space_group_name_H-M_alt 'P 1 21/n 1'
_atom_sites_solution_hydrogens geom
_atom_sites_solution_primary dual
_audit_creation_date 2021-02-26
_audit_creation_method
;
Olex2 1.2
(compiled 2018.05.29 svn.r3508 for OlexSys, GUI svn.r5506)
;
_audit_update_record
;
2021-03-10 deposited with the CCDC.	2021-03-19 downloaded from the CCDC.
;
_cell_angle_alpha 90
_cell_angle_beta 92.743(2)
_cell_angle_gamma 90
_cell_formula_units_Z 8
_cell_length_a 11.2659(2)
_cell_length_b 7.50740(10)
_cell_length_c 27.4441(4)
_cell_measurement_reflns_used 4974
_cell_measurement_temperature 120.01(10)
_cell_measurement_theta_max 76.5610
_cell_measurement_theta_min 4.1500
_cell_volume 2318.50(6)
_computing_cell_refinement 'CrysAlisPro 1.171.39.43c (Rigaku OD, 2018)'
_computing_data_collection 'CrysAlisPro 1.171.39.43c (Rigaku OD, 2018)'
_computing_data_reduction 'CrysAlisPro 1.171.39.43c (Rigaku OD, 2018)'
_computing_molecular_graphics 'Olex2 (Dolomanov et al., 2009)'
_computing_publication_material 'Olex2 (Dolomanov et al., 2009)'
_computing_structure_refinement 'ShelXL (Sheldrick, 2015)'
_computing_structure_solution 'ShelXT (Sheldrick, 2015)'
_diffrn_ambient_environment N~2~
_diffrn_ambient_temperature 120.01(10)
_diffrn_detector 'CCD plate'
_diffrn_detector_area_resol_mean 5.1977
_diffrn_detector_type Atlas
_diffrn_measured_fraction_theta_full 0.995
_diffrn_measured_fraction_theta_max 0.972
_diffrn_measurement_details
;
List of Runs (angles in degrees, time in seconds):

  # Type    Start    End  Width  t~exp~   \w     \q     \k     \f   Frames
#--------------------------------------------------------------------------
  1  \w   -119.00  -3.00   1.00   10.00    --  -41.78 -19.00   0.00  116
  2  \w    -66.00  25.00   1.00   10.00    --  -41.78  37.00-180.00   91
  3  \w      5.00  31.00   1.00   10.00    --   41.78 -99.00 -90.00   26
  4  \w     38.00 136.00   1.00   40.00    --  112.00 -30.00 150.00   98
  5  \w     39.00 116.00   1.00   40.00    --  112.00-111.00  90.00   77
  6  \w    108.00 162.00   1.00   40.00    --  112.00 111.00-150.00   54
  7  \w     87.00 175.00   1.00   40.00    --  112.00  45.00 -30.00   88
  8  \w     32.00 109.00   1.00   40.00    --  112.00 -94.00 120.00   77
  9  \w     41.00 124.00   1.00   40.00    --  112.00 -77.00 150.00   83
;
_diffrn_measurement_device 'four-circle diffractometer'
_diffrn_measurement_device_type 'SuperNova, Dual, Cu at home/near, Atlas'
_diffrn_measurement_method '\w scans'
_diffrn_orient_matrix_type 'CrysAlisPro convention (1999,Acta A55,543-557)'
_diffrn_orient_matrix_UB_11 0.0228830000
_diffrn_orient_matrix_UB_12 -0.0726041000
_diffrn_orient_matrix_UB_13 0.0521205000
_diffrn_orient_matrix_UB_21 -0.1275872000
_diffrn_orient_matrix_UB_22 -0.0740366000
_diffrn_orient_matrix_UB_23 -0.0007968000
_diffrn_orient_matrix_UB_31 0.0439977000
_diffrn_orient_matrix_UB_32 -0.1770865000
_diffrn_orient_matrix_UB_33 -0.0210162000
_diffrn_radiation_monochromator mirror
_diffrn_radiation_probe x-ray
_diffrn_radiation_type CuK\a
_diffrn_radiation_wavelength 1.54184
_diffrn_reflns_av_R_equivalents 0.0230
_diffrn_reflns_av_unetI/netI 0.0315
_diffrn_reflns_Laue_measured_fraction_full 0.995
_diffrn_reflns_Laue_measured_fraction_max 0.972
_diffrn_reflns_limit_h_max 14
_diffrn_reflns_limit_h_min -14
_diffrn_reflns_limit_k_max 5
_diffrn_reflns_limit_k_min -9
_diffrn_reflns_limit_l_max 19
_diffrn_reflns_limit_l_min -34
_diffrn_reflns_number 9641
_diffrn_reflns_point_group_measured_fraction_full 0.995
_diffrn_reflns_point_group_measured_fraction_max 0.972
_diffrn_reflns_theta_full 67.684
_diffrn_reflns_theta_max 76.833
_diffrn_reflns_theta_min 3.224
_diffrn_source 'micro-focus sealed X-ray tube'
_diffrn_source_type 'SuperNova (Cu) X-ray Source'
_exptl_absorpt_coefficient_mu 2.390
_exptl_absorpt_correction_T_max 1.00000
_exptl_absorpt_correction_T_min 0.78988
_exptl_absorpt_correction_type multi-scan
_exptl_absorpt_process_details
;
CrysAlisPro 1.171.39.43c (Rigaku Oxford Diffraction, 2018)
Empirical absorption correction using spherical harmonics,
 implemented in SCALE3 ABSPACK scaling algorithm.
;
_exptl_crystal_colour yellow
_exptl_crystal_colour_primary yellow
_exptl_crystal_density_diffrn 1.405
_exptl_crystal_description block
_exptl_crystal_F_000 1024
_exptl_crystal_size_max 0.2
_exptl_crystal_size_mid 0.1
_exptl_crystal_size_min 0.06
_refine_diff_density_max 0.315
_refine_diff_density_min -0.284
_refine_diff_density_rms 0.046
_refine_ls_extinction_method none
_refine_ls_goodness_of_fit_ref 1.045
_refine_ls_hydrogen_treatment constr
_refine_ls_matrix_type full
_refine_ls_number_parameters 309
_refine_ls_number_reflns 4756
_refine_ls_number_restraints 0
_refine_ls_restrained_S_all 1.045
_refine_ls_R_factor_all 0.0407
_refine_ls_R_factor_gt 0.0338
_refine_ls_shift/su_max 0.001
_refine_ls_shift/su_mean 0.000
_refine_ls_structure_factor_coef Fsqd
_refine_ls_weighting_details 'w=1/[\s^2^(Fo^2^)+(0.0495P)^2^+0.5040P] where P=(Fo^2^+2Fc^2^)/3'
_refine_ls_weighting_scheme calc
_refine_ls_wR_factor_gt 0.0879
_refine_ls_wR_factor_ref 0.0929
_reflns_Friedel_coverage 0.000
_reflns_number_gt 4115
_reflns_number_total 4756
_reflns_threshold_expression 'I > 2\s(I)'
_cod_data_source_file d1nj00456e2.cif
_cod_data_source_block compound_3b
_cod_depositor_comments 'Adding full bibliography for 7060468--7060480.cif.'
_cod_database_code 7060479
_shelx_shelxl_version_number 2018/3
_chemical_oxdiff_formula 'C11 H10 N O'
_shelx_space_group_comment
;
The symmetry employed for this shelxl refinement is uniquely defined
by the following loop, which should always be used as a source of
symmetry information in preference to the above space-group names.
They are only intended as comments.
;
_shelx_estimated_absorpt_t_max 0.870
_shelx_estimated_absorpt_t_min 0.646
_reflns_odcompleteness_completeness 98.89
_reflns_odcompleteness_iscentric 1
_reflns_odcompleteness_theta 74.33
_olex2_refinement_description
;
1. Fixed Uiso
 At 1.2 times of:
  All C(H) groups
 At 1.5 times of:
  All C(H,H,H) groups
2.a Aromatic/amide H refined with riding coordinates:
 C2(H2), C3(H3), C5(H5), C6(H6), C7(H7), C8(H8), C10(H10), C11(H11), C15(H15),
 C16(H16), C18(H18), C19(H19), C20(H20), C21(H21), C23(H23), C24(H24)
2.b Idealised Me refined as rotating group:
 C13(H13A,H13B,H13C), C26(H26A,H26B,H26C)
;
_ins_header
;
TITL ek1834_m in P2(1)/n 
REM P2(1)/n (#14 in standard setting)
CELL 1.54184  11.265928   7.507423  27.444062  90.0000  92.7428  90.0000
ZERR   10.00   0.000210   0.000130   0.000445   0.0000   0.0016   0.0000
LATT  1
SYMM -x+1/2, y+1/2,-z+1/2 
SFAC C H N O
UNIT 110.00 100.00 10.00 10.00
TREF
HKLF 4
END
;
_olex2_submission_special_instructions 'No special instructions were received'
_oxdiff_exptl_absorpt_empirical_details
;
Empirical correction (ABSPACK) includes:
- Absorption correction using spherical harmonics
- Frame scaling
;
_oxdiff_exptl_absorpt_empirical_full_max 1.247
_oxdiff_exptl_absorpt_empirical_full_min 0.772

loop_
_space_group_symop_operation_xyz
'x, y, z'
'-x+1/2, y+1/2, -z+1/2'
'-x, -y, -z'
'x-1/2, -y-1/2, z-1/2'

loop_
_atom_site_label
_atom_site_type_symbol
_atom_site_fract_x
_atom_site_fract_y
_atom_site_fract_z
_atom_site_U_iso_or_equiv
_atom_site_adp_type
_atom_site_occupancy
_atom_site_site_symmetry_order
_atom_site_calc_flag
_atom_site_refinement_flags_posn
_atom_site_refinement_flags_adp
_atom_site_refinement_flags_occupancy
_atom_site_disorder_assembly
_atom_site_disorder_group
S1 S 0.38690(3) 0.26676(5) 0.87363(2) 0.02461(10) Uani 1 1 d . . . . .
O1 O 0.19211(13) 0.23327(19) 0.53427(5) 0.0440(3) Uani 1 1 d . . . . .
O2 O 0.27967(11) 0.48928(17) 0.53154(4) 0.0354(3) Uani 1 1 d . . . . .
N1 N 0.24618(11) 0.35852(19) 0.55384(5) 0.0285(3) Uani 1 1 d . . . . .
C1 C 0.27439(13) 0.3481(2) 0.60629(5) 0.0231(3) Uani 1 1 d . . . . .
C2 C 0.37394(13) 0.4375(2) 0.62504(5) 0.0249(3) Uani 1 1 d . . . . .
H2 H 0.420307 0.504853 0.604798 0.030 Uiso 1 1 calc R . . . .
C3 C 0.40293(13) 0.4249(2) 0.67421(6) 0.0250(3) Uani 1 1 d . . . . .
H3 H 0.470474 0.482507 0.687051 0.030 Uiso 1 1 calc R . . . .
C4 C 0.33233(13) 0.32637(19) 0.70535(5) 0.0230(3) Uani 1 1 d . . . . .
C5 C 0.23024(13) 0.2421(2) 0.68479(6) 0.0261(3) Uani 1 1 d . . . . .
H5 H 0.181058 0.179286 0.704947 0.031 Uiso 1 1 calc R . . . .
C6 C 0.20131(13) 0.2505(2) 0.63529(6) 0.0263(3) Uani 1 1 d . . . . .
H6 H 0.134608 0.192192 0.621912 0.032 Uiso 1 1 calc R . . . .
C7 C 0.36071(13) 0.3078(2) 0.75759(5) 0.0248(3) Uani 1 1 d . . . . .
H7 H 0.307480 0.243716 0.775635 0.030 Uiso 1 1 calc R . . . .
C8 C 0.45681(13) 0.37507(19) 0.78186(5) 0.0238(3) Uani 1 1 d . . . . .
H8 H 0.512213 0.433089 0.763447 0.029 Uiso 1 1 calc R . . . .
C9 C 0.48226(13) 0.3658(2) 0.83386(5) 0.0232(3) Uani 1 1 d . . . . .
C10 C 0.57748(13) 0.4396(2) 0.85943(5) 0.0247(3) Uani 1 1 d . . . . .
H10 H 0.638800 0.498374 0.844594 0.030 Uiso 1 1 calc R . . . .
C11 C 0.57368(13) 0.4178(2) 0.91063(6) 0.0263(3) Uani 1 1 d . . . . .
H11 H 0.632182 0.460387 0.932689 0.032 Uiso 1 1 calc R . . . .
C12 C 0.47531(13) 0.3277(2) 0.92425(5) 0.0252(3) Uani 1 1 d . . . . .
C13 C 0.44099(15) 0.2758(3) 0.97428(6) 0.0335(4) Uani 1 1 d . . . . .
H13A H 0.361059 0.313960 0.979076 0.050 Uiso 1 1 calc GR . . . .
H13B H 0.493958 0.331347 0.998144 0.050 Uiso 1 1 calc GR . . . .
H13C H 0.445915 0.148715 0.977733 0.050 Uiso 1 1 calc GR . . . .
S2 S 0.40960(3) 0.09515(5) 0.19055(2) 0.02391(10) Uani 1 1 d . . . . .
O3 O 0.50870(12) 0.29247(19) 0.53430(4) 0.0402(3) Uani 1 1 d . . . . .
O4 O 0.66421(10) 0.13359(17) 0.52133(4) 0.0346(3) Uani 1 1 d . . . . .
N2 N 0.57040(12) 0.20580(18) 0.50739(5) 0.0275(3) Uani 1 1 d . . . . .
C14 C 0.53095(13) 0.1861(2) 0.45605(5) 0.0242(3) Uani 1 1 d . . . . .
C15 C 0.42279(13) 0.2599(2) 0.43982(6) 0.0260(3) Uani 1 1 d . . . . .
H15 H 0.374805 0.318125 0.461399 0.031 Uiso 1 1 calc R . . . .
C16 C 0.38817(13) 0.2449(2) 0.39103(6) 0.0244(3) Uani 1 1 d . . . . .
H16 H 0.315707 0.292496 0.379823 0.029 Uiso 1 1 calc R . . . .
C17 C 0.46085(13) 0.1585(2) 0.35794(5) 0.0231(3) Uani 1 1 d . . . . .
C18 C 0.56803(13) 0.0835(2) 0.37634(6) 0.0272(3) Uani 1 1 d . . . . .
H18 H 0.616314 0.023686 0.355177 0.033 Uiso 1 1 calc R . . . .
C19 C 0.60350(13) 0.0962(2) 0.42507(6) 0.0269(3) Uani 1 1 d . . . . .
H19 H 0.674576 0.045515 0.436797 0.032 Uiso 1 1 calc R . . . .
C20 C 0.43189(13) 0.1457(2) 0.30556(5) 0.0243(3) Uani 1 1 d . . . . .
H20 H 0.487353 0.088453 0.287001 0.029 Uiso 1 1 calc R . . . .
C21 C 0.33425(13) 0.20738(19) 0.28131(5) 0.0230(3) Uani 1 1 d . . . . .
H21 H 0.278616 0.267106 0.299221 0.028 Uiso 1 1 calc R . . . .
C22 C 0.30880(13) 0.18809(19) 0.22937(5) 0.0223(3) Uani 1 1 d . . . . .
C23 C 0.20738(13) 0.2371(2) 0.20343(6) 0.0242(3) Uani 1 1 d . . . . .
H23 H 0.142520 0.288732 0.217699 0.029 Uiso 1 1 calc R . . . .
C24 C 0.21036(13) 0.2018(2) 0.15259(6) 0.0256(3) Uani 1 1 d . . . . .
H24 H 0.147780 0.227398 0.130368 0.031 Uiso 1 1 calc R . . . .
C25 C 0.31444(13) 0.1266(2) 0.13985(5) 0.0242(3) Uani 1 1 d . . . . .
C26 C 0.35244(15) 0.0787(2) 0.08994(6) 0.0305(3) Uani 1 1 d . . . . .
H26A H 0.423813 0.142290 0.083286 0.046 Uiso 1 1 calc GR . . . .
H26B H 0.290779 0.110294 0.066154 0.046 Uiso 1 1 calc GR . . . .
H26C H 0.367095 -0.047071 0.088405 0.046 Uiso 1 1 calc GR . . . .

loop_
_atom_site_aniso_label
_atom_site_aniso_U_11
_atom_site_aniso_U_22
_atom_site_aniso_U_33
_atom_site_aniso_U_23
_atom_site_aniso_U_13
_atom_site_aniso_U_12
S1 0.02092(17) 0.02902(19) 0.02397(18) 0.00122(13) 0.00193(12) -0.00370(13)
O1 0.0463(7) 0.0477(8) 0.0366(7) -0.0022(6) -0.0134(6) -0.0131(6)
O2 0.0372(6) 0.0372(6) 0.0315(6) 0.0087(5) -0.0023(5) 0.0027(5)
N1 0.0227(6) 0.0326(7) 0.0296(6) 0.0015(5) -0.0042(5) 0.0034(5)
C1 0.0219(6) 0.0214(7) 0.0259(7) 0.0000(5) -0.0015(5) 0.0044(5)
C2 0.0231(7) 0.0254(7) 0.0265(7) 0.0024(6) 0.0033(5) -0.0026(6)
C3 0.0219(6) 0.0255(7) 0.0275(7) -0.0006(6) 0.0009(5) -0.0043(6)
C4 0.0222(7) 0.0199(6) 0.0272(7) -0.0009(5) 0.0035(5) 0.0010(5)
C5 0.0213(7) 0.0247(7) 0.0327(8) 0.0016(6) 0.0051(6) -0.0019(6)
C6 0.0189(6) 0.0246(7) 0.0353(8) -0.0005(6) -0.0006(6) -0.0020(6)
C7 0.0265(7) 0.0226(7) 0.0258(7) -0.0004(6) 0.0064(6) -0.0008(6)
C8 0.0256(7) 0.0204(6) 0.0260(7) 0.0003(5) 0.0075(5) 0.0016(6)
C9 0.0230(7) 0.0211(7) 0.0260(7) -0.0011(5) 0.0053(5) 0.0015(5)
C10 0.0225(6) 0.0218(7) 0.0301(7) -0.0009(6) 0.0053(5) -0.0007(6)
C11 0.0238(7) 0.0257(7) 0.0295(7) -0.0033(6) 0.0012(6) -0.0001(6)
C12 0.0226(7) 0.0269(7) 0.0261(7) 0.0000(6) 0.0003(5) 0.0003(6)
C13 0.0279(8) 0.0447(10) 0.0279(8) 0.0023(7) 0.0016(6) -0.0040(7)
S2 0.02130(17) 0.02671(18) 0.02367(17) -0.00039(13) 0.00047(12) 0.00305(13)
O3 0.0428(7) 0.0524(8) 0.0255(6) -0.0056(5) 0.0026(5) 0.0068(6)
O4 0.0327(6) 0.0404(7) 0.0301(6) 0.0043(5) -0.0050(5) 0.0013(5)
N2 0.0287(6) 0.0289(7) 0.0249(6) 0.0033(5) 0.0005(5) -0.0054(5)
C14 0.0264(7) 0.0235(7) 0.0226(7) 0.0019(5) 0.0004(5) -0.0040(6)
C15 0.0241(7) 0.0286(7) 0.0257(7) -0.0007(6) 0.0045(6) -0.0001(6)
C16 0.0206(6) 0.0256(7) 0.0271(7) 0.0014(6) 0.0012(5) 0.0002(6)
C17 0.0232(7) 0.0204(7) 0.0255(7) -0.0012(5) 0.0004(5) -0.0028(5)
C18 0.0244(7) 0.0281(8) 0.0291(7) -0.0043(6) 0.0006(6) 0.0032(6)
C19 0.0241(7) 0.0265(7) 0.0300(7) -0.0001(6) -0.0015(6) 0.0006(6)
C20 0.0239(7) 0.0235(7) 0.0255(7) -0.0028(6) 0.0014(5) -0.0013(6)
C21 0.0238(7) 0.0199(6) 0.0254(7) -0.0013(5) 0.0029(5) -0.0015(5)
C22 0.0232(7) 0.0180(6) 0.0258(7) -0.0001(5) 0.0034(5) -0.0019(5)
C23 0.0214(6) 0.0224(7) 0.0288(7) 0.0003(6) 0.0025(5) -0.0016(5)
C24 0.0235(7) 0.0238(7) 0.0290(7) 0.0016(6) -0.0029(6) -0.0025(6)
C25 0.0255(7) 0.0215(7) 0.0253(7) 0.0010(5) -0.0015(5) -0.0024(6)
C26 0.0334(8) 0.0315(8) 0.0266(7) -0.0008(6) 0.0020(6) 0.0009(7)

loop_
_atom_type_symbol
_atom_type_description
_atom_type_scat_dispersion_real
_atom_type_scat_dispersion_imag
_atom_type_scat_source
C C 0.0181 0.0091 'International Tables Vol C Tables 4.2.6.8 and 6.1.1.4'
H H 0.0000 0.0000 'International Tables Vol C Tables 4.2.6.8 and 6.1.1.4'
N N 0.0311 0.0180 'International Tables Vol C Tables 4.2.6.8 and 6.1.1.4'
O O 0.0492 0.0322 'International Tables Vol C Tables 4.2.6.8 and 6.1.1.4'
S S 0.3331 0.5567 'International Tables Vol C Tables 4.2.6.8 and 6.1.1.4'

loop_
_exptl_crystal_face_index_h
_exptl_crystal_face_index_k
_exptl_crystal_face_index_l
_exptl_crystal_face_perp_dist
-1 1 -5 0.0302
1 -1 5 0.0302
5 2 -3 0.0807
-5 -2 3 0.0807

loop_
_geom_angle_atom_site_label_1
_geom_angle_atom_site_label_2
_geom_angle_atom_site_label_3
_geom_angle
_geom_angle_site_symmetry_1
_geom_angle_site_symmetry_3
_geom_angle_publ_flag
C12 S1 C9 92.39(7) . . ?
O1 N1 C1 117.97(14) . . ?
O2 N1 O1 123.50(14) . . ?
O2 N1 C1 118.51(13) . . ?
C2 C1 N1 118.30(13) . . ?
C6 C1 N1 119.23(14) . . ?
C6 C1 C2 122.47(14) . . ?
C1 C2 H2 120.6 . . ?
C3 C2 C1 118.74(13) . . ?
C3 C2 H2 120.6 . . ?
C2 C3 H3 119.4 . . ?
C2 C3 C4 121.20(14) . . ?
C4 C3 H3 119.4 . . ?
C3 C4 C5 117.91(14) . . ?
C3 C4 C7 122.93(14) . . ?
C5 C4 C7 119.16(13) . . ?
C4 C5 H5 119.2 . . ?
C6 C5 C4 121.55(14) . . ?
C6 C5 H5 119.2 . . ?
C1 C6 C5 118.09(14) . . ?
C1 C6 H6 121.0 . . ?
C5 C6 H6 121.0 . . ?
C4 C7 H7 117.1 . . ?
C8 C7 C4 125.78(13) . . ?
C8 C7 H7 117.1 . . ?
C7 C8 H8 116.9 . . ?
C7 C8 C9 126.14(13) . . ?
C9 C8 H8 116.9 . . ?
C8 C9 S1 122.87(11) . . ?
C10 C9 S1 110.12(11) . . ?
C10 C9 C8 126.90(13) . . ?
C9 C10 H10 123.2 . . ?
C9 C10 C11 113.65(13) . . ?
C11 C10 H10 123.2 . . ?
C10 C11 H11 123.5 . . ?
C12 C11 C10 113.07(14) . . ?
C12 C11 H11 123.5 . . ?
C11 C12 S1 110.77(11) . . ?
C11 C12 C13 128.98(15) . . ?
C13 C12 S1 120.22(12) . . ?
C12 C13 H13A 109.5 . . ?
C12 C13 H13B 109.5 . . ?
C12 C13 H13C 109.5 . . ?
H13A C13 H13B 109.5 . . ?
H13A C13 H13C 109.5 . . ?
H13B C13 H13C 109.5 . . ?
C25 S2 C22 92.31(7) . . ?
O3 N2 O4 123.33(14) . . ?
O3 N2 C14 118.60(13) . . ?
O4 N2 C14 118.07(13) . . ?
C15 C14 N2 119.23(14) . . ?
C19 C14 N2 118.66(14) . . ?
C19 C14 C15 122.10(14) . . ?
C14 C15 H15 120.7 . . ?
C16 C15 C14 118.68(14) . . ?
C16 C15 H15 120.7 . . ?
C15 C16 H16 119.5 . . ?
C15 C16 C17 121.09(14) . . ?
C17 C16 H16 119.5 . . ?
C16 C17 C20 123.69(14) . . ?
C18 C17 C16 117.97(14) . . ?
C18 C17 C20 118.34(13) . . ?
C17 C18 H18 119.2 . . ?
C19 C18 C17 121.63(14) . . ?
C19 C18 H18 119.2 . . ?
C14 C19 H19 120.8 . . ?
C18 C19 C14 118.49(14) . . ?
C18 C19 H19 120.8 . . ?
C17 C20 H20 116.4 . . ?
C21 C20 C17 127.19(14) . . ?
C21 C20 H20 116.4 . . ?
C20 C21 H21 117.5 . . ?
C20 C21 C22 124.97(13) . . ?
C22 C21 H21 117.5 . . ?
C21 C22 S2 122.60(11) . . ?
C23 C22 S2 110.05(11) . . ?
C23 C22 C21 127.35(13) . . ?
C22 C23 H23 123.1 . . ?
C22 C23 C24 113.71(13) . . ?
C24 C23 H23 123.1 . . ?
C23 C24 H24 123.5 . . ?
C25 C24 C23 112.97(14) . . ?
C25 C24 H24 123.5 . . ?
C24 C25 S2 110.95(11) . . ?
C24 C25 C26 128.42(14) . . ?
C26 C25 S2 120.59(12) . . ?
C25 C26 H26A 109.5 . . ?
C25 C26 H26B 109.5 . . ?
C25 C26 H26C 109.5 . . ?
H26A C26 H26B 109.5 . . ?
H26A C26 H26C 109.5 . . ?
H26B C26 H26C 109.5 . . ?

loop_
_geom_bond_atom_site_label_1
_geom_bond_atom_site_label_2
_geom_bond_distance
_geom_bond_site_symmetry_2
_geom_bond_publ_flag
S1 C9 1.7352(14) . ?
S1 C12 1.7317(16) . ?
O1 N1 1.2299(19) . ?
O2 N1 1.2259(19) . ?
N1 C1 1.4612(19) . ?
C1 C2 1.385(2) . ?
C1 C6 1.382(2) . ?
C2 H2 0.9300 . ?
C2 C3 1.376(2) . ?
C3 H3 0.9300 . ?
C3 C4 1.405(2) . ?
C4 C5 1.407(2) . ?
C4 C7 1.460(2) . ?
C5 H5 0.9300 . ?
C5 C6 1.383(2) . ?
C6 H6 0.9300 . ?
C7 H7 0.9300 . ?
C7 C8 1.342(2) . ?
C8 H8 0.9300 . ?
C8 C9 1.444(2) . ?
C9 C10 1.370(2) . ?
C10 H10 0.9300 . ?
C10 C11 1.417(2) . ?
C11 H11 0.9300 . ?
C11 C12 1.365(2) . ?
C12 C13 1.496(2) . ?
C13 H13A 0.9600 . ?
C13 H13B 0.9600 . ?
C13 H13C 0.9600 . ?
S2 C22 1.7399(14) . ?
S2 C25 1.7315(15) . ?
O3 N2 1.2252(19) . ?
O4 N2 1.2323(18) . ?
N2 C14 1.4646(19) . ?
C14 C15 1.392(2) . ?
C14 C19 1.383(2) . ?
C15 H15 0.9300 . ?
C15 C16 1.381(2) . ?
C16 H16 0.9300 . ?
C16 C17 1.409(2) . ?
C17 C18 1.404(2) . ?
C17 C20 1.462(2) . ?
C18 H18 0.9300 . ?
C18 C19 1.381(2) . ?
C19 H19 0.9300 . ?
C20 H20 0.9300 . ?
C20 C21 1.341(2) . ?
C21 H21 0.9300 . ?
C21 C22 1.448(2) . ?
C22 C23 1.367(2) . ?
C23 H23 0.9300 . ?
C23 C24 1.422(2) . ?
C24 H24 0.9300 . ?
C24 C25 1.362(2) . ?
C25 C26 1.498(2) . ?
C26 H26A 0.9600 . ?
C26 H26B 0.9600 . ?
C26 H26C 0.9600 . ?

loop_
_geom_hbond_atom_site_label_D
_geom_hbond_atom_site_label_H
_geom_hbond_atom_site_label_A
_geom_hbond_distance_DH
_geom_hbond_distance_HA
_geom_hbond_distance_DA
_geom_hbond_angle_DHA
_geom_hbond_site_symmetry_A
_geom_hbond_publ_flag
C13 H13A O4 0.96 2.58 3.498(2) 159.8 4_566 yes
C13 H13B O1 0.96 2.45 3.205(2) 135.7 4_666 yes
C15 H15 O2 0.93 2.59 3.5057(19) 168.8 . yes

loop_
_geom_torsion_atom_site_label_1
_geom_torsion_atom_site_label_2
_geom_torsion_atom_site_label_3
_geom_torsion_atom_site_label_4
_geom_torsion
_geom_torsion_site_symmetry_1
_geom_torsion_site_symmetry_2
_geom_torsion_site_symmetry_3
_geom_torsion_site_symmetry_4
_geom_torsion_publ_flag
S1 C9 C10 C11 -0.37(17) . . . . ?
O1 N1 C1 C2 151.90(15) . . . . ?
O1 N1 C1 C6 -28.3(2) . . . . ?
O2 N1 C1 C2 -26.6(2) . . . . ?
O2 N1 C1 C6 153.26(14) . . . . ?
N1 C1 C2 C3 -178.39(13) . . . . ?
N1 C1 C6 C5 179.73(13) . . . . ?
C1 C2 C3 C4 -1.2(2) . . . . ?
C2 C1 C6 C5 -0.4(2) . . . . ?
C2 C3 C4 C5 -0.5(2) . . . . ?
C2 C3 C4 C7 179.25(14) . . . . ?
C3 C4 C5 C6 1.9(2) . . . . ?
C3 C4 C7 C8 -2.2(2) . . . . ?
C4 C5 C6 C1 -1.4(2) . . . . ?
C4 C7 C8 C9 176.34(14) . . . . ?
C5 C4 C7 C8 177.54(15) . . . . ?
C6 C1 C2 C3 1.8(2) . . . . ?
C7 C4 C5 C6 -177.88(14) . . . . ?
C7 C8 C9 S1 -1.4(2) . . . . ?
C7 C8 C9 C10 -177.29(15) . . . . ?
C8 C9 C10 C11 175.94(14) . . . . ?
C9 S1 C12 C11 -0.72(12) . . . . ?
C9 S1 C12 C13 -178.95(14) . . . . ?
C9 C10 C11 C12 -0.2(2) . . . . ?
C10 C11 C12 S1 0.64(17) . . . . ?
C10 C11 C12 C13 178.68(16) . . . . ?
C12 S1 C9 C8 -175.86(13) . . . . ?
C12 S1 C9 C10 0.62(12) . . . . ?
S2 C22 C23 C24 -0.43(16) . . . . ?
O3 N2 C14 C15 -2.5(2) . . . . ?
O3 N2 C14 C19 176.67(14) . . . . ?
O4 N2 C14 C15 177.28(14) . . . . ?
O4 N2 C14 C19 -3.5(2) . . . . ?
N2 C14 C15 C16 178.15(13) . . . . ?
N2 C14 C19 C18 -177.70(14) . . . . ?
C14 C15 C16 C17 -0.7(2) . . . . ?
C15 C14 C19 C18 1.5(2) . . . . ?
C15 C16 C17 C18 1.9(2) . . . . ?
C15 C16 C17 C20 -176.98(14) . . . . ?
C16 C17 C18 C19 -1.4(2) . . . . ?
C16 C17 C20 C21 -1.7(2) . . . . ?
C17 C18 C19 C14 -0.2(2) . . . . ?
C17 C20 C21 C22 -178.74(14) . . . . ?
C18 C17 C20 C21 179.48(15) . . . . ?
C19 C14 C15 C16 -1.0(2) . . . . ?
C20 C17 C18 C19 177.51(14) . . . . ?
C20 C21 C22 S2 -5.1(2) . . . . ?
C20 C21 C22 C23 175.05(15) . . . . ?
C21 C22 C23 C24 179.40(14) . . . . ?
C22 S2 C25 C24 -0.95(12) . . . . ?
C22 S2 C25 C26 177.01(13) . . . . ?
C22 C23 C24 C25 -0.29(19) . . . . ?
C23 C24 C25 S2 0.88(17) . . . . ?
C23 C24 C25 C26 -176.88(15) . . . . ?
C25 S2 C22 C21 -179.06(12) . . . . ?
C25 S2 C22 C23 0.78(12) . . . . ?

loop_
_exptl_oxdiff_crystal_face_indexfrac_h
_exptl_oxdiff_crystal_face_indexfrac_k
_exptl_oxdiff_crystal_face_indexfrac_l
_exptl_oxdiff_crystal_face_x
_exptl_oxdiff_crystal_face_y
_exptl_oxdiff_crystal_face_z
-1.0015 1.0014 -4.9976 -0.3561 0.0576 -0.1164
1.0015 -1.0014 4.9976 0.3561 -0.0576 0.1164
5.0008 2.0015 -3.0031 -0.1874 -0.7838 -0.0713
-5.0008 -2.0015 3.0031 0.1874 0.7838 0.0713
